data_7120588
loop_
_publ_author_name
'Nikolayenko, Varvara I.'
'Herbert, Simon'
'Barbour, Len'

_publ_section_title
;
 Reversible structural switching of a metal-organic framework by
 photoirradiation
;
_journal_name_full 'Chem. Commun.'
_journal_paper_doi 10.1039/C7CC06074B
_journal_year 2017
_chemical_formula_moiety 'C39 H24 F6 N2 O4 S2 Zn'
_chemical_formula_sum 'C39 H24 F6 N2 O4 S2 Zn'
_chemical_formula_weight 828.09
_chemical_name_common iDMOF_apohost
_space_group_crystal_system orthorhombic
_space_group_IT_number 19
_space_group_name_Hall 'P 2ac 2ab'
_space_group_name_H-M_alt 'P 21 21 21'
_symmetry_space_group_name_Hall 'P 2ac 2ab'
_symmetry_space_group_name_H-M 'P 21 21 21'
_atom_sites_solution_hydrogens geom
_audit_creation_method SHELXL-2016/6
_audit_update_record
;
2017-08-02 deposited with the CCDC.
2017-08-23 downloaded from the CCDC.
;
_cell_angle_alpha 90
_cell_angle_beta 90
_cell_angle_gamma 90
_cell_formula_units_Z 4
_cell_length_a 7.166(9)
_cell_length_b 24.54(3)
_cell_length_c 29.48(3)
_cell_measurement_reflns_used 3000
_cell_measurement_temperature 297(2)
_cell_measurement_theta_max 17.5575
_cell_measurement_theta_min 2.233
_cell_volume 5184(11)
_computing_cell_refinement 'SAINT (Bruker, 2016)'
_computing_data_collection 'APEX3 (Bruker, 2016)'
_computing_data_reduction 'SAINT (Bruker, 2016)'
_computing_structure_refinement 'SHELXL-2016/6 (Sheldrick, 2016)'
_computing_structure_solution 'SHELXL-2016/6 (Sheldrick, 2016)'
_diffrn_ambient_temperature 297(2)
_diffrn_measured_fraction_theta_full 0.999
_diffrn_measured_fraction_theta_max 0.938
_diffrn_measurement_device_type 'Bruker APEX CCD area -detector'
_diffrn_measurement_method \w
_diffrn_radiation_type MoK\a
_diffrn_radiation_wavelength 0.71073
_diffrn_reflns_av_R_equivalents 0.0713
_diffrn_reflns_av_unetI/netI 0.1225
_diffrn_reflns_Laue_measured_fraction_full 0.999
_diffrn_reflns_Laue_measured_fraction_max 0.938
_diffrn_reflns_limit_h_max 9
_diffrn_reflns_limit_h_min -9
_diffrn_reflns_limit_k_max 31
_diffrn_reflns_limit_k_min -30
_diffrn_reflns_limit_l_max 32
_diffrn_reflns_limit_l_min -38
_diffrn_reflns_number 33042
_diffrn_reflns_point_group_measured_fraction_full 0.997
_diffrn_reflns_point_group_measured_fraction_max 0.912
_diffrn_reflns_theta_full 25.242
_diffrn_reflns_theta_max 28.560
_diffrn_reflns_theta_min 1.660
_diffrn_source 'fine-focus sealed tube'
_exptl_absorpt_coefficient_mu 0.607
_exptl_absorpt_correction_T_max 0.9599
_exptl_absorpt_correction_T_min 0.8685
_exptl_absorpt_correction_type numerical
_exptl_absorpt_process_details 'SADABS, 2016'
_exptl_crystal_colour Blue
_exptl_crystal_density_diffrn 1.061
_exptl_crystal_description Needle
_exptl_crystal_F_000 1680
_exptl_crystal_size_max 0.239
_exptl_crystal_size_mid 0.111
_exptl_crystal_size_min 0.068
_refine_diff_density_max 0.352
_refine_diff_density_min -0.305
_refine_diff_density_rms 0.043
_refine_ls_abs_structure_details
;
 Flack x determined using 1508 quotients [(I+)-(I-)]/[(I+)+(I-)]
 (Parsons, Flack and Wagner, Acta Cryst. B69 (2013) 249-259).
;
_refine_ls_abs_structure_Flack 0.033(12)
_refine_ls_extinction_coef 0.0009(3)
_refine_ls_extinction_expression Fc^*^=kFc[1+0.001xFc^2^\l^3^/sin(2\q)]^-1/4^
_refine_ls_extinction_method 'SHELXL-2016/6 (Sheldrick 2016)'
_refine_ls_goodness_of_fit_ref 0.786
_refine_ls_hydrogen_treatment constr
_refine_ls_matrix_type full
_refine_ls_number_parameters 490
_refine_ls_number_reflns 12065
_refine_ls_number_restraints 0
_refine_ls_restrained_S_all 0.786
_refine_ls_R_factor_all 0.1249
_refine_ls_R_factor_gt 0.0519
_refine_ls_shift/su_max 0.002
_refine_ls_shift/su_mean 0.000
_refine_ls_structure_factor_coef Fsqd
_refine_ls_weighting_details 'w=1/[\s^2^(Fo^2^)+(0.0600P)^2^] where P=(Fo^2^+2Fc^2^)/3'
_refine_ls_weighting_scheme calc
_refine_ls_wR_factor_gt 0.1134
_refine_ls_wR_factor_ref 0.1365
_reflns_Friedel_coverage 0.742
_reflns_Friedel_fraction_full 0.996
_reflns_Friedel_fraction_max 0.878
_reflns_number_gt 4960
_reflns_number_total 12065
_reflns_threshold_expression 'I > 2\s(I)'
_cod_data_source_file c7cc06074b5.cif
_cod_data_source_block iDMOF
_cod_database_code 7120588
_shelx_shelxl_version_number 2016/6
_shelx_space_group_comment
;
The symmetry employed for this shelxl refinement is uniquely defined
by the following loop, which should always be used as a source of
symmetry information in preference to the above space-group names.
They are only intended as comments.
;
_shelx_estimated_absorpt_t_min 0.869
_shelx_estimated_absorpt_t_max 0.960

loop_
_space_group_symop_operation_xyz
'x, y, z'
'-x+1/2, -y, z+1/2'
'x+1/2, -y+1/2, -z'
'-x, y+1/2, -z+1/2'

loop_
_atom_site_label
_atom_site_type_symbol
_atom_site_fract_x
_atom_site_fract_y
_atom_site_fract_z
_atom_site_U_iso_or_equiv
_atom_site_adp_type
_atom_site_occupancy
_atom_site_site_symmetry_order
_atom_site_calc_flag
_atom_site_refinement_flags_posn
_atom_site_refinement_flags_adp
Zn1 Zn 0.91523(10) 0.96234(3) 0.26744(2) 0.0655(2) Uani 1 1 d . .
S2 S 0.4345(3) 0.99398(7) 0.63057(6) 0.0882(5) Uani 1 1 d . .
S1 S 0.3260(2) 0.89255(8) 0.46300(6) 0.0819(5) Uani 1 1 d . .
N2 N -0.1985(6) 1.01244(18) 0.72813(16) 0.0650(12) Uani 1 1 d . .
O1 O 1.0350(5) 1.03175(15) 0.27236(15) 0.0759(11) Uani 1 1 d . .
O3 O 1.9193(6) 1.40696(16) 0.25342(14) 0.0865(13) Uani 1 1 d . .
O2 O 1.2150(6) 0.99774(19) 0.32658(16) 0.0939(15) Uani 1 1 d . .
C25 C 0.5784(9) 0.8190(2) 0.56569(19) 0.0600(14) Uani 1 1 d . .
F1 F 0.5410(7) 0.72627(15) 0.55298(14) 0.1135(15) Uani 1 1 d . .
C20 C 0.5592(9) 0.8808(2) 0.4509(2) 0.0691(17) Uani 1 1 d . .
C2 C 1.2829(8) 1.0860(2) 0.2986(2) 0.0645(16) Uani 1 1 d . .
O4 O 2.1729(7) 1.35658(19) 0.2614(2) 0.1089(17) Uani 1 1 d . .
C9 C 1.8755(9) 1.3155(2) 0.2702(2) 0.0782(17) Uani 1 1 d . .
C10 C 2.0036(12) 1.3617(3) 0.2625(3) 0.086(2) Uani 1 1 d . .
F2 F 0.8129(6) 0.75875(15) 0.53962(14) 0.1105(15) Uani 1 1 d . .
C21 C 0.6415(8) 0.8542(2) 0.48567(19) 0.0633(16) Uani 1 1 d . .
H21 H 0.764891 0.842487 0.484700 0.076 Uiso 1 1 calc R U
C37 C -0.1775(9) 0.9588(2) 0.7194(2) 0.0698(16) Uani 1 1 d . .
H37 H -0.268877 0.934617 0.729252 0.084 Uiso 1 1 calc R U
C29 C 0.5586(9) 0.8395(2) 0.60853(19) 0.0646(16) Uani 1 1 d . .
C14 C 1.2370(8) 1.1275(2) 0.2696(2) 0.0720(16) Uani 1 1 d . .
H14 H 1.128441 1.125304 0.252383 0.086 Uiso 1 1 calc R U
C17 C 0.6363(8) 0.8985(2) 0.4075(2) 0.0673(16) Uani 1 1 d . .
C34 C 0.2779(9) 0.9512(2) 0.65668(19) 0.0661(16) Uani 1 1 d . .
C39 C 0.0940(10) 1.0275(2) 0.6897(2) 0.0811(19) Uani 1 1 d . .
H39 H 0.186795 1.051970 0.681259 0.097 Uiso 1 1 calc R U
C22 C 0.5236(9) 0.8455(2) 0.5240(2) 0.0621(16) Uani 1 1 d . .
C19 C 0.6121(10) 0.9426(3) 0.3351(2) 0.085(2) Uani 1 1 d . .
H19 H 0.537253 0.959903 0.313732 0.102 Uiso 1 1 calc R U
C5 C 1.5114(9) 1.1779(2) 0.2893(2) 0.0686(17) Uani 1 1 d . .
C3 C 1.4437(11) 1.0914(3) 0.3248(2) 0.089(2) Uani 1 1 d . .
H3 H 1.475332 1.064081 0.345241 0.107 Uiso 1 1 calc R U
C23 C 0.3448(9) 0.8648(3) 0.51571(19) 0.0703(18) Uani 1 1 d . .
C28 C 0.6211(11) 0.7980(3) 0.6431(2) 0.080(2) Uani 1 1 d . .
C35 C 0.1126(8) 0.9730(2) 0.68091(18) 0.0630(15) Uani 1 1 d . .
N1 N 0.7913(7) 0.93609(19) 0.32570(16) 0.0679(14) Uani 1 1 d . .
C26 C 0.6649(10) 0.7635(3) 0.5665(2) 0.0731(18) Uani 1 1 d . .
C30 C 0.4857(8) 0.8926(3) 0.62222(19) 0.0650(16) Uani 1 1 d . .
C15 C 0.8943(10) 0.9095(3) 0.3562(2) 0.096(2) Uani 1 1 d . .
H15 H 1.018973 0.902478 0.349640 0.115 Uiso 1 1 calc R U
C11 C 1.6874(9) 1.3184(3) 0.2617(3) 0.094(2) Uani 1 1 d . .
H11 H 1.637627 1.350779 0.250643 0.112 Uiso 1 1 calc R U
F6 F 0.4748(8) 0.7763(2) 0.66459(17) 0.154(2) Uani 1 1 d . .
C27 C 0.7166(14) 0.7532(3) 0.6169(3) 0.098(2) Uani 1 1 d . .
C6 C 1.6359(9) 1.2252(3) 0.2838(2) 0.0712(18) Uani 1 1 d . .
C7 C 1.8293(10) 1.2217(3) 0.2932(2) 0.091(2) Uani 1 1 d . .
H7 H 1.878726 1.189534 0.304797 0.109 Uiso 1 1 calc R U
C18 C 0.5310(9) 0.9253(3) 0.3746(2) 0.087(2) Uani 1 1 d . .
H18 H 0.404599 0.931497 0.379557 0.104 Uiso 1 1 calc R U
C31 C 0.5583(9) 0.9414(2) 0.6083(2) 0.0726(17) Uani 1 1 d . .
C13 C 1.3518(8) 1.1725(2) 0.2657(2) 0.0730(17) Uani 1 1 d . .
H13 H 1.317117 1.200351 0.246045 0.088 Uiso 1 1 calc R U
F3 F 0.6979(10) 0.70610(17) 0.63033(14) 0.162(3) Uani 1 1 d . .
C33 C 0.3258(9) 0.8988(2) 0.65003(18) 0.0669(16) Uani 1 1 d . .
H33 H 0.260639 0.869583 0.662426 0.080 Uiso 1 1 calc R U
C36 C -0.0265(9) 0.9387(2) 0.6964(2) 0.0731(19) Uani 1 1 d . .
H36 H -0.017292 0.901408 0.691150 0.088 Uiso 1 1 calc R U
C1 C 1.1719(9) 1.0348(3) 0.3001(2) 0.0725(17) Uani 1 1 d . .
C4 C 1.5577(10) 1.1371(3) 0.3209(2) 0.092(2) Uani 1 1 d . .
H4 H 1.663389 1.140639 0.338996 0.110 Uiso 1 1 calc R U
F5 F 0.7229(10) 0.8184(2) 0.67550(17) 0.168(3) Uani 1 1 d . .
C32 C 0.7276(10) 0.9522(3) 0.5797(2) 0.101(2) Uani 1 1 d . .
H32A H 0.827680 0.928893 0.589345 0.151 Uiso 1 1 calc R U
H32B H 0.764433 0.989576 0.583044 0.151 Uiso 1 1 calc R U
H32C H 0.698965 0.944955 0.548473 0.151 Uiso 1 1 calc R U
C8 C 1.9453(10) 1.2657(3) 0.2853(2) 0.093(2) Uani 1 1 d . .
H8 H 2.072846 1.262038 0.290270 0.112 Uiso 1 1 calc R U
C16 C 0.8233(9) 0.8921(3) 0.3966(2) 0.090(2) Uani 1 1 d . .
H16 H 0.902539 0.875591 0.417447 0.108 Uiso 1 1 calc R U
C38 C -0.0667(10) 1.0455(3) 0.7115(2) 0.0845(19) Uani 1 1 d . .
H38 H -0.083643 1.082898 0.714729 0.101 Uiso 1 1 calc R U
C12 C 1.5705(10) 1.2750(2) 0.2690(3) 0.092(2) Uani 1 1 d . .
H12 H 1.443344 1.279279 0.263789 0.111 Uiso 1 1 calc R U
F4 F 0.9051(9) 0.7646(3) 0.62000(18) 0.173(2) Uani 1 1 d . .
C24 C 0.1742(9) 0.8591(3) 0.5450(2) 0.106(3) Uani 1 1 d . .
H24A H 0.195109 0.831428 0.567411 0.158 Uiso 1 1 calc R U
H24B H 0.069378 0.849164 0.526470 0.158 Uiso 1 1 calc R U
H24C H 0.149010 0.893199 0.559784 0.158 Uiso 1 1 calc R U

loop_
_atom_site_aniso_label
_atom_site_aniso_U_11
_atom_site_aniso_U_22
_atom_site_aniso_U_33
_atom_site_aniso_U_23
_atom_site_aniso_U_13
_atom_site_aniso_U_12
Zn1 0.0579(4) 0.0578(4) 0.0807(5) 0.0183(4) -0.0003(4) 0.0018(4)
S2 0.0862(13) 0.0717(11) 0.1065(13) -0.0106(9) 0.0215(12) -0.0038(11)
S1 0.0573(10) 0.1060(14) 0.0823(12) 0.0042(10) -0.0010(9) 0.0084(10)
N2 0.061(3) 0.059(3) 0.075(3) -0.024(3) 0.004(3) 0.005(3)
O1 0.062(3) 0.060(2) 0.105(3) 0.011(2) -0.008(3) -0.008(2)
O3 0.075(3) 0.060(3) 0.125(4) -0.008(2) 0.026(3) -0.006(3)
O2 0.074(3) 0.078(3) 0.130(4) 0.042(3) -0.020(3) -0.016(3)
C25 0.057(3) 0.057(3) 0.066(4) -0.004(3) 0.008(3) 0.005(3)
F1 0.145(4) 0.064(2) 0.132(3) -0.007(2) -0.021(3) -0.011(3)
C20 0.057(4) 0.075(4) 0.076(4) -0.004(3) 0.007(4) 0.011(4)
C2 0.055(4) 0.058(4) 0.080(4) -0.001(3) -0.002(3) 0.002(3)
O4 0.071(3) 0.081(3) 0.174(5) -0.007(3) 0.000(4) -0.005(3)
C9 0.067(4) 0.059(4) 0.109(5) -0.009(4) -0.003(4) 0.002(3)
C10 0.087(5) 0.074(5) 0.099(6) -0.007(4) 0.006(5) -0.014(4)
F2 0.126(4) 0.086(3) 0.119(3) 0.019(2) 0.059(3) 0.038(3)
C21 0.056(4) 0.063(4) 0.071(4) 0.010(3) -0.001(3) 0.003(3)
C37 0.066(4) 0.059(4) 0.084(4) -0.020(3) 0.001(3) 0.009(3)
C29 0.065(4) 0.069(4) 0.060(4) 0.000(3) 0.006(3) 0.010(3)
C14 0.071(4) 0.061(4) 0.084(4) 0.019(4) -0.003(4) 0.013(3)
C17 0.054(4) 0.069(4) 0.078(4) 0.015(3) 0.003(3) 0.005(3)
C34 0.071(4) 0.057(4) 0.070(4) -0.008(3) 0.012(3) -0.011(3)
C39 0.065(4) 0.066(4) 0.113(5) -0.024(4) 0.019(4) -0.012(4)
C22 0.064(4) 0.064(4) 0.059(4) -0.004(3) 0.009(3) 0.008(3)
C19 0.064(5) 0.101(5) 0.091(5) 0.026(4) 0.010(4) 0.023(4)
C5 0.064(4) 0.052(4) 0.090(5) 0.000(3) -0.007(3) -0.005(3)
C3 0.095(6) 0.080(5) 0.093(5) 0.028(4) -0.027(5) -0.002(4)
C23 0.068(4) 0.098(5) 0.045(4) -0.001(3) 0.000(3) 0.000(4)
C28 0.100(6) 0.073(4) 0.067(4) 0.005(4) 0.007(4) 0.013(4)
C35 0.061(4) 0.064(4) 0.064(4) -0.014(3) 0.012(3) -0.005(3)
N1 0.060(3) 0.065(3) 0.079(4) 0.033(3) -0.004(3) 0.006(3)
C26 0.086(5) 0.070(4) 0.063(4) 0.000(3) 0.011(4) -0.001(4)
C30 0.072(4) 0.068(4) 0.054(4) 0.005(3) 0.004(3) 0.010(3)
C15 0.074(5) 0.112(6) 0.101(5) 0.049(4) 0.022(5) 0.020(5)
C11 0.069(4) 0.061(4) 0.151(7) -0.001(4) 0.008(5) -0.008(4)
F6 0.176(6) 0.149(4) 0.138(4) 0.066(3) 0.078(4) 0.039(4)
C27 0.121(7) 0.090(6) 0.083(6) 0.009(4) 0.010(5) 0.030(5)
C6 0.066(5) 0.067(4) 0.080(4) -0.001(3) -0.005(3) 0.001(3)
C7 0.076(5) 0.072(5) 0.124(6) 0.005(4) -0.011(4) 0.003(4)
C18 0.063(4) 0.103(5) 0.095(5) 0.034(4) 0.006(4) 0.022(4)
C31 0.066(4) 0.071(4) 0.080(4) -0.013(3) 0.019(4) 0.008(4)
C13 0.067(4) 0.059(4) 0.094(5) 0.013(4) 0.002(4) -0.002(3)
F3 0.325(8) 0.066(3) 0.096(3) 0.024(2) 0.028(4) 0.025(4)
C33 0.082(4) 0.060(4) 0.058(4) -0.004(3) 0.010(3) 0.005(3)
C36 0.081(5) 0.056(4) 0.082(5) -0.008(3) 0.018(4) 0.011(3)
C1 0.060(4) 0.070(4) 0.088(5) 0.014(4) -0.007(4) 0.002(4)
C4 0.086(5) 0.074(4) 0.115(6) 0.020(4) -0.030(5) -0.020(4)
F5 0.270(8) 0.112(4) 0.124(4) -0.014(3) -0.101(5) 0.032(5)
C32 0.092(5) 0.087(5) 0.123(6) -0.006(4) 0.036(5) -0.007(4)
C8 0.067(5) 0.082(5) 0.131(6) -0.003(4) 0.004(4) -0.007(4)
C16 0.061(4) 0.120(6) 0.089(5) 0.046(4) -0.003(4) 0.014(4)
C38 0.069(4) 0.063(4) 0.121(5) -0.026(4) 0.009(4) -0.012(4)
C12 0.060(4) 0.063(4) 0.153(6) 0.003(4) -0.015(5) -0.001(4)
F4 0.106(4) 0.270(8) 0.142(4) 0.019(4) -0.007(4) 0.056(5)
C24 0.063(4) 0.162(8) 0.091(5) -0.004(5) 0.026(4) -0.010(5)

loop_
_atom_type_symbol
_atom_type_description
_atom_type_scat_dispersion_real
_atom_type_scat_dispersion_imag
_atom_type_scat_source
C C 0.0033 0.0016 'International Tables Vol C Tables 4.2.6.8 and 6.1.1.4'
H H 0.0000 0.0000 'International Tables Vol C Tables 4.2.6.8 and 6.1.1.4'
N N 0.0061 0.0033 'International Tables Vol C Tables 4.2.6.8 and 6.1.1.4'
O O 0.0106 0.0060 'International Tables Vol C Tables 4.2.6.8 and 6.1.1.4'
F F 0.0171 0.0103 'International Tables Vol C Tables 4.2.6.8 and 6.1.1.4'
S S 0.1246 0.1234 'International Tables Vol C Tables 4.2.6.8 and 6.1.1.4'
Zn Zn 0.2839 1.4301 'International Tables Vol C Tables 4.2.6.8 and 6.1.1.4'

loop_
_geom_angle_atom_site_label_1
_geom_angle_atom_site_label_2
_geom_angle_atom_site_label_3
_geom_angle
_geom_angle_site_symmetry_1
_geom_angle_site_symmetry_3
O3 Zn1 O1 112.4(2) 4_845 .
O3 Zn1 N2 120.5(2) 4_845 2_574
O1 Zn1 N2 96.59(19) . 2_574
O3 Zn1 N1 108.51(19) 4_845 .
O1 Zn1 N1 114.4(2) . .
N2 Zn1 N1 104.1(2) 2_574 .
C31 S2 C34 92.9(3) . .
C23 S1 C20 92.6(3) . .
C38 N2 C37 116.3(5) . .
C38 N2 Zn1 124.2(4) . 2_575
C37 N2 Zn1 119.4(4) . 2_575
C1 O1 Zn1 116.4(4) . .
C10 O3 Zn1 112.9(4) . 4_855
C29 C25 C22 126.4(5) . .
C29 C25 C26 111.3(5) . .
C22 C25 C26 122.3(5) . .
C21 C20 C17 130.1(6) . .
C21 C20 S1 110.2(5) . .
C17 C20 S1 119.7(5) . .
C14 C2 C3 118.3(6) . .
C14 C2 C1 121.2(6) . .
C3 C2 C1 120.4(6) . .
C11 C9 C8 117.2(6) . .
C11 C9 C10 122.8(6) . .
C8 C9 C10 120.0(6) . .
O4 C10 O3 123.2(7) . .
O4 C10 C9 122.8(7) . .
O3 C10 C9 113.7(7) . .
C20 C21 C22 114.5(6) . .
C20 C21 H21 122.7 . .
C22 C21 H21 122.7 . .
N2 C37 C36 122.3(6) . .
N2 C37 H37 118.9 . .
C36 C37 H37 118.9 . .
C25 C29 C30 128.3(5) . .
C25 C29 C28 110.2(5) . .
C30 C29 C28 121.5(5) . .
C2 C14 C13 120.2(6) . .
C2 C14 H14 119.9 . .
C13 C14 H14 119.9 . .
C16 C17 C18 114.6(6) . .
C16 C17 C20 122.3(6) . .
C18 C17 C20 123.0(6) . .
C33 C34 C35 128.2(6) . .
C33 C34 S2 110.6(5) . .
C35 C34 S2 121.1(5) . .
C35 C39 C38 118.6(6) . .
C35 C39 H39 120.7 . .
C38 C39 H39 120.7 . .
C23 C22 C21 110.8(5) . .
C23 C22 C25 123.7(6) . .
C21 C22 C25 125.4(6) . .
N1 C19 C18 123.6(6) . .
N1 C19 H19 118.2 . .
C18 C19 H19 118.2 . .
C13 C5 C4 118.3(6) . .
C13 C5 C6 122.3(6) . .
C4 C5 C6 119.4(6) . .
C4 C3 C2 121.1(6) . .
C4 C3 H3 119.4 . .
C2 C3 H3 119.4 . .
C22 C23 C24 128.2(6) . .
C22 C23 S1 111.8(5) . .
C24 C23 S1 119.8(5) . .
F5 C28 F6 104.2(6) . .
F5 C28 C27 113.7(7) . .
F6 C28 C27 108.0(7) . .
F5 C28 C29 113.7(6) . .
F6 C28 C29 110.9(6) . .
C27 C28 C29 106.3(6) . .
C39 C35 C36 117.5(6) . .
C39 C35 C34 121.4(6) . .
C36 C35 C34 121.0(5) . .
C19 N1 C15 117.1(6) . .
C19 N1 Zn1 124.1(4) . .
C15 N1 Zn1 118.8(4) . .
F2 C26 F1 107.0(5) . .
F2 C26 C25 113.7(5) . .
F1 C26 C25 110.1(6) . .
F2 C26 C27 111.4(6) . .
F1 C26 C27 109.4(6) . .
C25 C26 C27 105.2(5) . .
C31 C30 C33 112.8(6) . .
C31 C30 C29 124.2(6) . .
C33 C30 C29 123.0(6) . .
N1 C15 C16 122.4(6) . .
N1 C15 H15 118.8 . .
C16 C15 H15 118.8 . .
C12 C11 C9 122.0(7) . .
C12 C11 H11 119.0 . .
C9 C11 H11 119.0 . .
F3 C27 F4 106.0(7) . .
F3 C27 C28 118.0(7) . .
F4 C27 C28 105.2(8) . .
F3 C27 C26 115.9(7) . .
F4 C27 C26 105.3(7) . .
C28 C27 C26 105.3(6) . .
C12 C6 C7 116.6(6) . .
C12 C6 C5 121.8(6) . .
C7 C6 C5 121.6(6) . .
C8 C7 C6 120.6(7) . .
C8 C7 H7 119.7 . .
C6 C7 H7 119.7 . .
C19 C18 C17 120.5(6) . .
C19 C18 H18 119.7 . .
C17 C18 H18 119.7 . .
C30 C31 C32 129.0(6) . .
C30 C31 S2 110.5(5) . .
C32 C31 S2 120.4(5) . .
C5 C13 C14 122.8(6) . .
C5 C13 H13 118.6 . .
C14 C13 H13 118.6 . .
C34 C33 C30 113.1(6) . .
C34 C33 H33 123.4 . .
C30 C33 H33 123.4 . .
C37 C36 C35 120.9(6) . .
C37 C36 H36 119.5 . .
C35 C36 H36 119.5 . .
O2 C1 O1 123.4(7) . .
O2 C1 C2 120.4(6) . .
O1 C1 C2 116.2(6) . .
C3 C4 C5 119.3(6) . .
C3 C4 H4 120.4 . .
C5 C4 H4 120.4 . .
C31 C32 H32A 109.5 . .
C31 C32 H32B 109.5 . .
H32A C32 H32B 109.5 . .
C31 C32 H32C 109.5 . .
H32A C32 H32C 109.5 . .
H32B C32 H32C 109.5 . .
C7 C8 C9 121.5(7) . .
C7 C8 H8 119.2 . .
C9 C8 H8 119.2 . .
C15 C16 C17 121.8(6) . .
C15 C16 H16 119.1 . .
C17 C16 H16 119.1 . .
N2 C38 C39 124.1(6) . .
N2 C38 H38 118.0 . .
C39 C38 H38 118.0 . .
C11 C12 C6 122.0(6) . .
C11 C12 H12 119.0 . .
C6 C12 H12 119.0 . .
C23 C24 H24A 109.5 . .
C23 C24 H24B 109.5 . .
H24A C24 H24B 109.5 . .
C23 C24 H24C 109.5 . .
H24A C24 H24C 109.5 . .
H24B C24 H24C 109.5 . .

loop_
_geom_bond_atom_site_label_1
_geom_bond_atom_site_label_2
_geom_bond_distance
_geom_bond_site_symmetry_2
Zn1 O3 1.905(4) 4_845
Zn1 O1 1.913(4) .
Zn1 N2 2.034(5) 2_574
Zn1 N1 2.038(5) .
S2 C31 1.698(6) .
S2 C34 1.719(6) .
S1 C23 1.702(6) .
S1 C20 1.733(7) .
N2 C38 1.338(7) .
N2 C37 1.351(7) .
O1 C1 1.279(7) .
O3 C10 1.291(8) .
O2 C1 1.238(7) .
C25 C29 1.366(7) .
C25 C22 1.443(8) .
C25 C26 1.496(8) .
F1 C26 1.335(7) .
C20 C21 1.351(7) .
C20 C17 1.460(8) .
C2 C14 1.369(7) .
C2 C3 1.394(8) .
C2 C1 1.488(9) .
O4 C10 1.220(8) .
C9 C11 1.373(8) .
C9 C8 1.393(8) .
C9 C10 1.477(9) .
F2 C26 1.328(7) .
C21 C22 1.428(7) .
C21 H21 0.9300 .
C37 C36 1.368(8) .
C37 H37 0.9300 .
C29 C30 1.461(8) .
C29 C28 1.509(8) .
C14 C13 1.383(8) .
C14 H14 0.9300 .
C17 C16 1.387(8) .
C17 C18 1.393(8) .
C34 C33 1.346(8) .
C34 C35 1.483(8) .
C39 C35 1.369(8) .
C39 C38 1.391(9) .
C39 H39 0.9300 .
C22 C23 1.388(8) .
C19 N1 1.324(8) .
C19 C18 1.369(8) .
C19 H19 0.9300 .
C5 C13 1.345(8) .
C5 C4 1.406(8) .
C5 C6 1.473(8) .
C3 C4 1.392(9) .
C3 H3 0.9300 .
C23 C24 1.503(8) .
C28 F5 1.302(8) .
C28 F6 1.335(8) .
C28 C27 1.508(9) .
C35 C36 1.383(8) .
N1 C15 1.334(7) .
C26 C27 1.551(9) .
C30 C31 1.369(8) .
C30 C33 1.417(8) .
C15 C16 1.363(8) .
C15 H15 0.9300 .
C11 C12 1.372(8) .
C11 H11 0.9300 .
C27 F3 1.230(8) .
C27 F4 1.383(10) .
C6 C12 1.381(8) .
C6 C7 1.416(9) .
C7 C8 1.383(9) .
C7 H7 0.9300 .
C18 H18 0.9300 .
C31 C32 1.500(9) .
C13 H13 0.9300 .
C33 H33 0.9300 .
C36 H36 0.9300 .
C4 H4 0.9300 .
C32 H32A 0.9600 .
C32 H32B 0.9600 .
C32 H32C 0.9600 .
C8 H8 0.9300 .
C16 H16 0.9300 .
C38 H38 0.9300 .
C12 H12 0.9300 .
C24 H24A 0.9600 .
C24 H24B 0.9600 .
C24 H24C 0.9600 .

loop_
_geom_hbond_atom_site_label_D
_geom_hbond_atom_site_label_H
_geom_hbond_atom_site_label_A
_geom_hbond_distance_DH
_geom_hbond_distance_HA
_geom_hbond_distance_DA
_geom_hbond_angle_DHA
_geom_hbond_site_symmetry_A
C21 H21 F2 0.93 2.64 3.086(7) 110.2 .
C37 H37 O1 0.93 2.44 3.010(8) 119.9 2_575
C19 H19 O2 0.93 2.52 3.161(9) 126.5 1_455
C18 H18 O2 0.93 2.63 3.208(8) 120.7 1_455
C38 H38 O4 0.93 2.40 3.145(9) 137.4 3_276

loop_
_geom_torsion_atom_site_label_1
_geom_torsion_atom_site_label_2
_geom_torsion_atom_site_label_3
_geom_torsion_atom_site_label_4
_geom_torsion
_geom_torsion_site_symmetry_1
C23 S1 C20 C21 2.9(5) .
C23 S1 C20 C17 -178.1(5) .
Zn1 O3 C10 O4 5.8(10) 4_855
Zn1 O3 C10 C9 -168.9(5) 4_855
C11 C9 C10 O4 -165.3(9) .
C8 C9 C10 O4 12.6(12) .
C11 C9 C10 O3 9.4(11) .
C8 C9 C10 O3 -172.6(6) .
C17 C20 C21 C22 177.5(6) .
S1 C20 C21 C22 -3.7(7) .
C38 N2 C37 C36 2.6(9) .
Zn1 N2 C37 C36 -174.4(5) 2_575
C22 C25 C29 C30 -2.6(11) .
C26 C25 C29 C30 178.1(6) .
C22 C25 C29 C28 176.2(6) .
C26 C25 C29 C28 -3.1(8) .
C3 C2 C14 C13 1.9(9) .
C1 C2 C14 C13 -174.1(6) .
C21 C20 C17 C16 -3.8(11) .
S1 C20 C17 C16 177.4(6) .
C21 C20 C17 C18 179.3(6) .
S1 C20 C17 C18 0.5(9) .
C31 S2 C34 C33 2.8(5) .
C31 S2 C34 C35 -175.0(5) .
C20 C21 C22 C23 2.6(8) .
C20 C21 C22 C25 -178.8(5) .
C29 C25 C22 C23 -54.6(10) .
C26 C25 C22 C23 124.6(7) .
C29 C25 C22 C21 127.0(7) .
C26 C25 C22 C21 -53.8(9) .
C14 C2 C3 C4 -1.6(10) .
C1 C2 C3 C4 174.4(6) .
C21 C22 C23 C24 173.7(6) .
C25 C22 C23 C24 -4.8(11) .
C21 C22 C23 S1 -0.3(7) .
C25 C22 C23 S1 -178.9(4) .
C20 S1 C23 C22 -1.5(5) .
C20 S1 C23 C24 -176.1(6) .
C25 C29 C28 F5 136.4(7) .
C30 C29 C28 F5 -44.7(10) .
C25 C29 C28 F6 -106.6(7) .
C30 C29 C28 F6 72.3(8) .
C25 C29 C28 C27 10.6(9) .
C30 C29 C28 C27 -170.6(7) .
C38 C39 C35 C36 -3.1(10) .
C38 C39 C35 C34 178.3(6) .
C33 C34 C35 C39 172.0(6) .
S2 C34 C35 C39 -10.6(8) .
C33 C34 C35 C36 -6.5(10) .
S2 C34 C35 C36 170.9(5) .
C18 C19 N1 C15 2.3(11) .
C18 C19 N1 Zn1 -179.3(5) .
C29 C25 C26 F2 -127.6(6) .
C22 C25 C26 F2 53.1(9) .
C29 C25 C26 F1 112.4(6) .
C22 C25 C26 F1 -66.9(8) .
C29 C25 C26 C27 -5.4(8) .
C22 C25 C26 C27 175.3(6) .
C25 C29 C30 C31 -58.0(10) .
C28 C29 C30 C31 123.3(7) .
C25 C29 C30 C33 119.1(7) .
C28 C29 C30 C33 -59.5(9) .
C19 N1 C15 C16 -3.7(11) .
Zn1 N1 C15 C16 177.9(6) .
C8 C9 C11 C12 1.9(12) .
C10 C9 C11 C12 179.9(7) .
F5 C28 C27 F3 89.8(11) .
F6 C28 C27 F3 -25.3(11) .
C29 C28 C27 F3 -144.4(8) .
F5 C28 C27 F4 -28.1(9) .
F6 C28 C27 F4 -143.2(6) .
C29 C28 C27 F4 97.7(7) .
F5 C28 C27 C26 -139.1(7) .
F6 C28 C27 C26 105.8(7) .
C29 C28 C27 C26 -13.2(9) .
F2 C26 C27 F3 -92.5(9) .
F1 C26 C27 F3 25.6(10) .
C25 C26 C27 F3 143.8(8) .
F2 C26 C27 F4 24.3(8) .
F1 C26 C27 F4 142.4(6) .
C25 C26 C27 F4 -99.4(7) .
F2 C26 C27 C28 135.1(7) .
F1 C26 C27 C28 -106.8(7) .
C25 C26 C27 C28 11.5(9) .
C13 C5 C6 C12 25.6(10) .
C4 C5 C6 C12 -153.2(7) .
C13 C5 C6 C7 -154.2(7) .
C4 C5 C6 C7 27.0(9) .
C12 C6 C7 C8 -3.4(10) .
C5 C6 C7 C8 176.4(6) .
N1 C19 C18 C17 -0.9(11) .
C16 C17 C18 C19 0.7(10) .
C20 C17 C18 C19 177.8(6) .
C33 C30 C31 C32 178.5(6) .
C29 C30 C31 C32 -4.1(11) .
C33 C30 C31 S2 1.7(7) .
C29 C30 C31 S2 179.1(5) .
C34 S2 C31 C30 -2.5(5) .
C34 S2 C31 C32 -179.7(6) .
C4 C5 C13 C14 -3.5(10) .
C6 C5 C13 C14 177.7(6) .
C2 C14 C13 C5 0.6(10) .
C35 C34 C33 C30 175.3(5) .
S2 C34 C33 C30 -2.4(7) .
C31 C30 C33 C34 0.5(8) .
C29 C30 C33 C34 -177.0(5) .
N2 C37 C36 C35 -0.2(10) .
C39 C35 C36 C37 0.5(9) .
C34 C35 C36 C37 179.0(5) .
Zn1 O1 C1 O2 -8.2(8) .
Zn1 O1 C1 C2 170.8(4) .
C14 C2 C1 O2 -179.8(6) .
C3 C2 C1 O2 4.2(10) .
C14 C2 C1 O1 1.1(9) .
C3 C2 C1 O1 -174.8(6) .
C2 C3 C4 C5 -1.3(11) .
C13 C5 C4 C3 3.7(10) .
C6 C5 C4 C3 -177.5(6) .
C6 C7 C8 C9 3.3(11) .
C11 C9 C8 C7 -2.4(11) .
C10 C9 C8 C7 179.5(7) .
N1 C15 C16 C17 3.6(13) .
C18 C17 C16 C15 -2.0(11) .
C20 C17 C16 C15 -179.1(6) .
C37 N2 C38 C39 -5.6(9) .
Zn1 N2 C38 C39 171.3(5) 2_575
C35 C39 C38 N2 6.0(11) .
C9 C11 C12 C6 -2.3(12) .
C7 C6 C12 C11 3.0(11) .
C5 C6 C12 C11 -176.8(6) .
